data_7031018
loop_
_publ_author_name
'Li, Bin'
'Li, Yan'
'Zhao, Na'
'Chen, Yuefei'
'Chen, Yujue'
'Fu, Gang'
'Zhu, Hongping'
'Ding, Yuqiang'

_publ_section_title
;
 Synthesis, structure and a nucleophilic coordination reaction of
 Germanetellurones.
;
_journal_issue 31
_journal_name_full 'Dalton transactions (Cambridge, England : 2003)'
_journal_page_first 12100
_journal_page_last 12108
_journal_paper_doi 10.1039/c4dt00937a
_journal_volume 43
_journal_year 2014
_chemical_formula_sum 'C34 H46 Cl2 Ge2 N2 Te'
_chemical_formula_weight 826.41
_chemical_name_systematic
; 
 ? 
;
_space_group_IT_number 14
_symmetry_cell_setting monoclinic
_symmetry_space_group_name_Hall '-P 2yn'
_symmetry_space_group_name_H-M 'P 1 21/n 1'
_atom_sites_solution_hydrogens geom
_atom_sites_solution_primary direct
_atom_sites_solution_secondary difmap
_audit_creation_method SHELXL-97
_cell_angle_alpha 90.00
_cell_angle_beta 90.562(6)
_cell_angle_gamma 90.00
_cell_formula_units_Z 4
_cell_length_a 9.7181(7)
_cell_length_b 18.7331(13)
_cell_length_c 19.6618(12)
_cell_measurement_reflns_used 970
_cell_measurement_temperature 173(2)
_cell_measurement_theta_max 21.9140
_cell_measurement_theta_min 3.1230
_cell_volume 3579.3(4)
_computing_cell_refinement CrysAlisPro
_computing_data_collection CrysAlisPro
_computing_data_reduction CrysAlisPro
_computing_molecular_graphics 'Bruker SHELXTL'
_computing_publication_material 'Bruker SHELXTL'
_computing_structure_refinement 'SHELXL-97 (Sheldrick, 1997)'
_computing_structure_solution 'SHELXS-97 (Sheldrick, 1990)'
_diffrn_ambient_temperature 173(2)
_diffrn_detector_area_resol_mean 16.1903
_diffrn_measured_fraction_theta_full 0.997
_diffrn_measured_fraction_theta_max 0.997
_diffrn_measurement_device_type 'Xcalibur, Sapphire3, Gemini ultra'
_diffrn_measurement_method 'phi and omega scans'
_diffrn_radiation_monochromator graphite
_diffrn_radiation_source 'Enhanced (Mo) X-ray Source'
_diffrn_radiation_type MoK\a
_diffrn_radiation_wavelength 0.71073
_diffrn_reflns_av_R_equivalents 0.0998
_diffrn_reflns_av_sigmaI/netI 0.1758
_diffrn_reflns_limit_h_max 11
_diffrn_reflns_limit_h_min -11
_diffrn_reflns_limit_k_max 23
_diffrn_reflns_limit_k_min -11
_diffrn_reflns_limit_l_max 24
_diffrn_reflns_limit_l_min -14
_diffrn_reflns_number 14585
_diffrn_reflns_theta_full 26.00
_diffrn_reflns_theta_max 26.00
_diffrn_reflns_theta_min 3.02
_exptl_absorpt_coefficient_mu 2.652
_exptl_absorpt_correction_T_max 0.9489
_exptl_absorpt_correction_T_min 0.6917
_exptl_absorpt_correction_type multi-scan
_exptl_absorpt_process_details empirical
_exptl_crystal_colour colorless
_exptl_crystal_density_diffrn 1.534
_exptl_crystal_density_meas ?
_exptl_crystal_density_method 'not measured'
_exptl_crystal_description plate
_exptl_crystal_F_000 1656
_exptl_crystal_size_max 0.15
_exptl_crystal_size_mid 0.10
_exptl_crystal_size_min 0.02
_refine_diff_density_max 0.876
_refine_diff_density_min -1.169
_refine_diff_density_rms 0.147
_refine_ls_extinction_method none
_refine_ls_goodness_of_fit_ref 0.999
_refine_ls_hydrogen_treatment 'refined in a riding mode to the carrier atom'
_refine_ls_matrix_type full
_refine_ls_number_parameters 370
_refine_ls_number_reflns 7008
_refine_ls_number_restraints 0
_refine_ls_restrained_S_all 0.999
_refine_ls_R_factor_all 0.1561
_refine_ls_R_factor_gt 0.0798
_refine_ls_shift/su_max 0.008
_refine_ls_shift/su_mean 0.000
_refine_ls_structure_factor_coef Fsqd
_refine_ls_weighting_details 'calc w=1/[\s^2^(Fo^2^)+(0.0114P)^2^+0.0000P] where P=(Fo^2^+2Fc^2^)/3'
_refine_ls_weighting_scheme calc
_refine_ls_wR_factor_gt 0.1018
_refine_ls_wR_factor_ref 0.1195
_reflns_number_gt 3988
_reflns_number_total 7008
_reflns_threshold_expression >2sigma(I)
_cod_data_source_file c4dt00937a2.cif
_cod_data_source_block compound_7
_cod_depositor_comments
;
The following automatic conversions were performed:

'_symmetry_cell_setting' value 'Monoclinic' changed to 'monoclinic'
according to
/usr/data/users/saulius/crontab/automatic-downloads/rss-feeds/RSC/lib/dictionaries/cif_core.dic
dictionary named 'cif_core.dic' version 2.4.2 from 2011-04-26.

Automatic conversion script
Id: cif_fix_values 2281 2013-09-26 08:29:07Z andrius 

 Adding full bibliography for 7031013--7031020.cif.

The following automatic conversions were performed:

'_exptl_crystal_density_meas' value 'not measured' was changed to '?'
- the value is perceived as not measured.

Automatic conversion script
Id: cif_fix_values 3008 2015-01-20 13:52:24Z robertas 
;
_cod_original_sg_symbol_H-M P2(1)/n
_cod_database_code 7031018

loop_
_symmetry_equiv_pos_as_xyz
'x, y, z'
'-x+1/2, y+1/2, -z+1/2'
'-x, -y, -z'
'x-1/2, -y-1/2, z-1/2'

loop_
_atom_site_label
_atom_site_type_symbol
_atom_site_fract_x
_atom_site_fract_y
_atom_site_fract_z
_atom_site_U_iso_or_equiv
_atom_site_adp_type
_atom_site_occupancy
_atom_site_symmetry_multiplicity
_atom_site_calc_flag
_atom_site_refinement_flags
Ge1 Ge -0.12327(9) 0.20733(5) 0.10167(4) 0.0133(2) Uani 1 1 d .
Te1 Te 0.09470(6) 0.19986(3) 0.03933(3) 0.02865(18) Uani 1 1 d .
Ge2 Ge 0.05329(11) 0.32681(6) -0.02811(5) 0.0372(3) Uani 1 1 d .
Cl1 Cl 0.2768(3) 0.33235(18) -0.05941(14) 0.0687(10) Uani 1 1 d .
Cl2 Cl -0.0292(3) 0.27895(17) -0.12872(10) 0.0556(9) Uani 1 1 d .
N1 N -0.1336(7) 0.1352(4) 0.1689(3) 0.0160(16) Uani 1 1 d .
N2 N -0.1456(6) 0.2879(3) 0.1601(3) 0.0146(15) Uani 1 1 d .
C1 C -0.2620(9) 0.0861(5) 0.2664(4) 0.033(3) Uani 1 1 d .
H1A H -0.2147 0.0423 0.2528 0.049 Uiso 1 1 calc R
H1B H -0.3617 0.0793 0.2619 0.049 Uiso 1 1 calc R
H1C H -0.2387 0.0973 0.3138 0.049 Uiso 1 1 calc R
C2 C -0.2179(9) 0.1463(5) 0.2216(4) 0.019(2) Uani 1 1 d .
C3 C -0.2670(9) 0.2134(5) 0.2390(4) 0.025(2) Uani 1 1 d .
H3A H -0.3392 0.2143 0.2712 0.030 Uiso 1 1 calc R
C4 C -0.2228(9) 0.2804(4) 0.2146(4) 0.022(2) Uani 1 1 d .
C5 C -0.2671(10) 0.3460(5) 0.2556(4) 0.036(3) Uani 1 1 d .
H5A H -0.1923 0.3811 0.2564 0.055 Uiso 1 1 calc R
H5B H -0.2884 0.3316 0.3022 0.055 Uiso 1 1 calc R
H5C H -0.3490 0.3673 0.2343 0.055 Uiso 1 1 calc R
C6 C -0.2887(8) 0.2034(5) 0.0486(4) 0.0198(19) Uani 1 1 d .
C7 C -0.2927(9) 0.1992(5) -0.0205(4) 0.026(2) Uani 1 1 d .
H7A H -0.2140 0.1985 -0.0488 0.031 Uiso 1 1 calc R
C8 C -0.4364(9) 0.1961(6) -0.0454(4) 0.041(3) Uani 1 1 d .
H8A H -0.4687 0.1959 -0.0912 0.049 Uiso 1 1 calc R
C9 C -0.5147(9) 0.1933(6) 0.0148(5) 0.053(3) Uani 1 1 d .
H9A H -0.6119 0.1880 0.0157 0.063 Uiso 1 1 calc R
C10 C -0.4327(9) 0.1992(5) 0.0723(4) 0.033(2) Uani 1 1 d .
H10A H -0.4451 0.1572 0.1021 0.039 Uiso 1 1 calc R
H10B H -0.4570 0.2427 0.0981 0.039 Uiso 1 1 calc R
C11 C -0.0631(8) 0.0665(4) 0.1632(3) 0.0154(19) Uani 1 1 d .
C12 C -0.1241(9) 0.0130(5) 0.1239(4) 0.021(2) Uani 1 1 d .
C13 C -0.0559(10) -0.0521(4) 0.1217(4) 0.027(2) Uani 1 1 d .
H13A H -0.0949 -0.0899 0.0957 0.032 Uiso 1 1 calc R
C14 C 0.0644(10) -0.0637(5) 0.1554(4) 0.031(2) Uani 1 1 d .
H14A H 0.1078 -0.1090 0.1535 0.037 Uiso 1 1 calc R
C15 C 0.1227(9) -0.0093(5) 0.1922(4) 0.027(2) Uani 1 1 d .
H15A H 0.2073 -0.0175 0.2154 0.032 Uiso 1 1 calc R
C16 C 0.0618(9) 0.0575(5) 0.1965(4) 0.021(2) Uani 1 1 d .
C21 C -0.0884(8) 0.3571(4) 0.1412(3) 0.0145(18) Uiso 1 1 d .
C22 C -0.1714(9) 0.4066(4) 0.1046(4) 0.019(2) Uani 1 1 d .
C23 C -0.1115(10) 0.4724(5) 0.0873(4) 0.026(2) Uani 1 1 d .
H23A H -0.1643 0.5069 0.0631 0.032 Uiso 1 1 calc R
C24 C 0.0240(11) 0.4875(5) 0.1052(4) 0.038(3) Uani 1 1 d .
H24A H 0.0625 0.5325 0.0937 0.046 Uiso 1 1 calc R
C25 C 0.1031(10) 0.4380(5) 0.1394(4) 0.033(2) Uani 1 1 d .
H25A H 0.1961 0.4490 0.1505 0.040 Uiso 1 1 calc R
C26 C 0.0489(9) 0.3721(4) 0.1581(4) 0.019(2) Uani 1 1 d .
C121 C -0.2599(9) 0.0215(5) 0.0845(4) 0.026(2) Uani 1 1 d .
H12A H -0.2955 0.0706 0.0940 0.031 Uiso 1 1 calc R
C122 C -0.3678(10) -0.0308(6) 0.1072(5) 0.064(4) Uani 1 1 d .
H12B H -0.3869 -0.0232 0.1555 0.096 Uiso 1 1 calc R
H12C H -0.3342 -0.0796 0.1005 0.096 Uiso 1 1 calc R
H12D H -0.4523 -0.0236 0.0805 0.096 Uiso 1 1 calc R
C123 C -0.2340(11) 0.0167(5) 0.0081(4) 0.055(3) Uani 1 1 d .
H12E H -0.1610 0.0502 -0.0043 0.083 Uiso 1 1 calc R
H12F H -0.3186 0.0287 -0.0169 0.083 Uiso 1 1 calc R
H12G H -0.2057 -0.0320 -0.0035 0.083 Uiso 1 1 calc R
C161 C 0.1327(9) 0.1163(5) 0.2373(4) 0.032(2) Uani 1 1 d .
H16A H 0.0871 0.1623 0.2244 0.038 Uiso 1 1 calc R
C162 C 0.2871(10) 0.1236(6) 0.2193(4) 0.047(3) Uani 1 1 d .
H16B H 0.2957 0.1357 0.1710 0.070 Uiso 1 1 calc R
H16C H 0.3343 0.0783 0.2284 0.070 Uiso 1 1 calc R
H16D H 0.3289 0.1614 0.2470 0.070 Uiso 1 1 calc R
C163 C 0.1158(10) 0.1072(5) 0.3133(4) 0.043(3) Uani 1 1 d .
H16E H 0.0176 0.1052 0.3241 0.065 Uiso 1 1 calc R
H16F H 0.1582 0.1478 0.3371 0.065 Uiso 1 1 calc R
H16G H 0.1605 0.0629 0.3280 0.065 Uiso 1 1 calc R
C221 C -0.3196(9) 0.3917(5) 0.0822(4) 0.030(2) Uani 1 1 d .
H22A H -0.3473 0.3439 0.1001 0.036 Uiso 1 1 calc R
C222 C -0.4196(9) 0.4487(5) 0.1102(4) 0.038(3) Uani 1 1 d .
H22B H -0.4146 0.4490 0.1600 0.057 Uiso 1 1 calc R
H22C H -0.5138 0.4373 0.0955 0.057 Uiso 1 1 calc R
H22D H -0.3939 0.4958 0.0928 0.057 Uiso 1 1 calc R
C223 C -0.3295(10) 0.3899(5) 0.0049(4) 0.040(3) Uani 1 1 d .
H22E H -0.2648 0.3545 -0.0127 0.059 Uiso 1 1 calc R
H22F H -0.3066 0.4371 -0.0133 0.059 Uiso 1 1 calc R
H22G H -0.4234 0.3771 -0.0090 0.059 Uiso 1 1 calc R
C261 C 0.1389(9) 0.3200(5) 0.1989(4) 0.026(2) Uiso 1 1 d .
H26A H 0.1093 0.2709 0.1853 0.031 Uiso 1 1 calc R
C262 C 0.2925(8) 0.3258(5) 0.1821(4) 0.035(2) Uani 1 1 d .
H26B H 0.3044 0.3231 0.1327 0.052 Uiso 1 1 calc R
H26C H 0.3427 0.2865 0.2040 0.052 Uiso 1 1 calc R
H26D H 0.3285 0.3715 0.1988 0.052 Uiso 1 1 calc R
C263 C 0.1138(9) 0.3264(5) 0.2754(4) 0.041(3) Uani 1 1 d .
H26E H 0.0173 0.3154 0.2849 0.061 Uiso 1 1 calc R
H26F H 0.1345 0.3752 0.2903 0.061 Uiso 1 1 calc R
H26G H 0.1735 0.2928 0.2999 0.061 Uiso 1 1 calc R

loop_
_atom_site_aniso_label
_atom_site_aniso_U_11
_atom_site_aniso_U_22
_atom_site_aniso_U_33
_atom_site_aniso_U_23
_atom_site_aniso_U_13
_atom_site_aniso_U_12
Ge1 0.0150(5) 0.0108(4) 0.0141(4) -0.0008(4) 0.0036(3) -0.0004(5)
Te1 0.0268(4) 0.0262(4) 0.0331(3) 0.0034(3) 0.0083(3) 0.0034(4)
Ge2 0.0421(7) 0.0312(6) 0.0385(6) 0.0114(5) 0.0076(5) 0.0129(6)
Cl1 0.0351(18) 0.081(2) 0.090(2) 0.0529(19) -0.0029(15) -0.0134(18)
Cl2 0.0415(17) 0.097(3) 0.0282(12) 0.0180(15) 0.0019(11) -0.0111(18)
N1 0.017(4) 0.018(4) 0.013(3) 0.001(3) 0.003(3) 0.003(4)
N2 0.016(4) 0.013(4) 0.015(3) -0.001(3) 0.008(3) 0.001(4)
C1 0.045(7) 0.025(6) 0.029(5) 0.011(4) 0.012(5) -0.003(5)
C2 0.022(5) 0.017(5) 0.020(4) 0.007(4) 0.000(4) -0.005(4)
C3 0.032(6) 0.027(5) 0.015(4) 0.000(4) 0.015(4) 0.001(5)
C4 0.032(6) 0.018(5) 0.015(4) -0.005(4) -0.001(4) 0.000(5)
C5 0.057(7) 0.025(6) 0.028(5) -0.012(4) 0.021(5) 0.002(6)
C6 0.018(5) 0.015(5) 0.026(4) 0.003(4) 0.004(4) -0.004(5)
C7 0.023(5) 0.036(6) 0.020(4) -0.008(4) -0.001(4) -0.006(5)
C8 0.030(6) 0.069(8) 0.024(5) 0.005(5) -0.012(4) -0.002(7)
C9 0.010(6) 0.070(9) 0.078(7) 0.018(7) -0.016(5) -0.003(6)
C10 0.033(6) 0.018(5) 0.047(5) -0.004(5) 0.007(5) 0.008(5)
C11 0.012(5) 0.017(5) 0.017(4) 0.008(4) 0.002(4) 0.000(4)
C12 0.026(6) 0.023(5) 0.014(4) 0.006(4) 0.001(4) -0.009(5)
C13 0.051(7) 0.008(5) 0.021(5) 0.000(4) 0.002(5) -0.003(5)
C14 0.042(7) 0.018(5) 0.034(5) 0.007(4) 0.006(5) 0.007(5)
C15 0.023(6) 0.026(6) 0.030(5) 0.009(4) -0.012(4) 0.008(5)
C16 0.029(6) 0.016(5) 0.017(4) 0.008(4) -0.004(4) -0.007(5)
C22 0.026(6) 0.011(5) 0.020(4) -0.005(4) 0.001(4) 0.003(4)
C23 0.031(6) 0.018(5) 0.030(5) 0.006(4) 0.005(5) 0.006(5)
C24 0.054(8) 0.011(5) 0.051(6) 0.009(5) 0.010(5) -0.002(6)
C25 0.036(7) 0.022(6) 0.041(6) -0.003(5) 0.006(5) -0.011(5)
C26 0.025(6) 0.013(5) 0.019(4) -0.003(4) -0.001(4) -0.001(4)
C121 0.030(6) 0.018(5) 0.030(5) 0.001(4) -0.007(4) -0.010(5)
C122 0.038(8) 0.052(8) 0.101(9) 0.008(7) -0.037(6) -0.022(7)
C123 0.083(10) 0.040(7) 0.041(6) -0.003(5) -0.036(6) 0.019(7)
C161 0.041(7) 0.022(5) 0.032(5) 0.008(4) -0.014(5) -0.010(5)
C162 0.054(8) 0.045(7) 0.041(6) 0.009(5) -0.008(5) -0.017(6)
C163 0.049(7) 0.039(7) 0.042(6) -0.002(5) -0.013(5) -0.012(6)
C221 0.036(7) 0.018(5) 0.038(5) 0.004(4) 0.004(5) 0.007(5)
C222 0.027(6) 0.027(6) 0.060(6) -0.004(5) 0.013(5) 0.013(5)
C223 0.047(7) 0.032(6) 0.039(6) 0.001(5) -0.004(5) 0.018(6)
C262 0.026(6) 0.025(6) 0.053(6) -0.003(5) -0.005(5) 0.001(5)
C263 0.044(7) 0.039(6) 0.039(5) 0.014(5) -0.017(5) -0.014(6)

loop_
_atom_type_symbol
_atom_type_description
_atom_type_scat_dispersion_real
_atom_type_scat_dispersion_imag
_atom_type_scat_source
C C 0.0033 0.0016 'International Tables Vol C Tables 4.2.6.8 and 6.1.1.4'
H H 0.0000 0.0000 'International Tables Vol C Tables 4.2.6.8 and 6.1.1.4'
N N 0.0061 0.0033 'International Tables Vol C Tables 4.2.6.8 and 6.1.1.4'
Cl Cl 0.1484 0.1585 'International Tables Vol C Tables 4.2.6.8 and 6.1.1.4'
Ge Ge 0.1547 1.8001 'International Tables Vol C Tables 4.2.6.8 and 6.1.1.4'
Te Te -0.5308 1.6751 'International Tables Vol C Tables 4.2.6.8 and 6.1.1.4'

loop_
_geom_angle_atom_site_label_1
_geom_angle_atom_site_label_2
_geom_angle_atom_site_label_3
_geom_angle
N1 Ge1 C6 107.7(3)
N1 Ge1 N2 97.9(3)
C6 Ge1 N2 105.0(3)
N1 Ge1 Te1 111.0(2)
C6 Ge1 Te1 116.7(2)
N2 Ge1 Te1 116.60(19)
Ge1 Te1 Ge2 93.92(4)
Cl1 Ge2 Cl2 96.36(11)
Cl1 Ge2 Te1 91.97(8)
Cl2 Ge2 Te1 97.20(9)
C2 N1 C11 119.0(6)
C2 N1 Ge1 117.7(5)
C11 N1 Ge1 123.1(4)
C4 N2 C21 121.4(6)
C4 N2 Ge1 118.2(5)
C21 N2 Ge1 120.1(4)
C2 C1 H1A 109.5
C2 C1 H1B 109.5
H1A C1 H1B 109.5
C2 C1 H1C 109.5
H1A C1 H1C 109.5
H1B C1 H1C 109.5
N1 C2 C3 123.0(7)
N1 C2 C1 121.1(8)
C3 C2 C1 115.9(7)
C2 C3 C4 127.9(7)
C2 C3 H3A 116.0
C4 C3 H3A 116.0
N2 C4 C3 123.1(7)
N2 C4 C5 120.4(7)
C3 C4 C5 116.5(7)
C4 C5 H5A 109.5
C4 C5 H5B 109.5
H5A C5 H5B 109.5
C4 C5 H5C 109.5
H5A C5 H5C 109.5
H5B C5 H5C 109.5
C7 C6 C10 107.0(7)
C7 C6 Ge1 124.3(6)
C10 C6 Ge1 128.6(5)
C6 C7 C8 110.6(7)
C6 C7 H7A 124.7
C8 C7 H7A 124.7
C9 C8 C7 103.8(7)
C9 C8 H8A 128.1
C7 C8 H8A 128.1
C10 C9 C8 111.8(8)
C10 C9 H9A 124.1
C8 C9 H9A 124.1
C9 C10 C6 106.7(7)
C9 C10 H10A 110.4
C6 C10 H10A 110.4
C9 C10 H10B 110.4
C6 C10 H10B 110.4
H10A C10 H10B 108.6
C16 C11 C12 122.7(8)
C16 C11 N1 118.8(7)
C12 C11 N1 118.5(7)
C13 C12 C11 116.6(8)
C13 C12 C121 119.0(8)
C11 C12 C121 124.4(8)
C14 C13 C12 122.4(9)
C14 C13 H13A 118.8
C12 C13 H13A 118.8
C13 C14 C15 119.3(9)
C13 C14 H14A 120.3
C15 C14 H14A 120.3
C14 C15 C16 121.9(8)
C14 C15 H15A 119.0
C16 C15 H15A 119.0
C11 C16 C15 117.0(8)
C11 C16 C161 123.4(8)
C15 C16 C161 119.6(8)
C26 C21 C22 121.7(8)
C26 C21 N2 118.7(7)
C22 C21 N2 119.6(7)
C23 C22 C21 117.4(8)
C23 C22 C221 118.8(8)
C21 C22 C221 123.8(8)
C24 C23 C22 120.8(9)
C24 C23 H23A 119.6
C22 C23 H23A 119.6
C25 C24 C23 120.7(9)
C25 C24 H24A 119.6
C23 C24 H24A 119.6
C24 C25 C26 121.0(9)
C24 C25 H25A 119.5
C26 C25 H25A 119.5
C25 C26 C21 118.4(8)
C25 C26 C261 119.2(8)
C21 C26 C261 122.3(8)
C122 C121 C123 112.0(8)
C122 C121 C12 112.3(7)
C123 C121 C12 110.0(7)
C122 C121 H12A 107.4
C123 C121 H12A 107.4
C12 C121 H12A 107.4
C121 C122 H12B 109.5
C121 C122 H12C 109.5
H12B C122 H12C 109.5
C121 C122 H12D 109.5
H12B C122 H12D 109.5
H12C C122 H12D 109.5
C121 C123 H12E 109.5
C121 C123 H12F 109.5
H12E C123 H12F 109.5
C121 C123 H12G 109.5
H12E C123 H12G 109.5
H12F C123 H12G 109.5
C163 C161 C16 112.7(7)
C163 C161 C162 110.5(7)
C16 C161 C162 112.2(8)
C163 C161 H16A 107.1
C16 C161 H16A 107.1
C162 C161 H16A 107.1
C161 C162 H16B 109.5
C161 C162 H16C 109.5
H16B C162 H16C 109.5
C161 C162 H16D 109.5
H16B C162 H16D 109.5
H16C C162 H16D 109.5
C161 C163 H16E 109.5
C161 C163 H16F 109.5
H16E C163 H16F 109.5
C161 C163 H16G 109.5
H16E C163 H16G 109.5
H16F C163 H16G 109.5
C223 C221 C22 110.0(7)
C223 C221 C222 109.6(7)
C22 C221 C222 111.4(7)
C223 C221 H22A 108.6
C22 C221 H22A 108.6
C222 C221 H22A 108.6
C221 C222 H22B 109.5
C221 C222 H22C 109.5
H22B C222 H22C 109.5
C221 C222 H22D 109.5
H22B C222 H22D 109.5
H22C C222 H22D 109.5
C221 C223 H22E 109.5
C221 C223 H22F 109.5
H22E C223 H22F 109.5
C221 C223 H22G 109.5
H22E C223 H22G 109.5
H22F C223 H22G 109.5
C263 C261 C26 111.6(7)
C263 C261 C262 111.7(7)
C26 C261 C262 113.2(7)
C263 C261 H26A 106.6
C26 C261 H26A 106.6
C262 C261 H26A 106.6
C261 C262 H26B 109.5
C261 C262 H26C 109.5
H26B C262 H26C 109.5
C261 C262 H26D 109.5
H26B C262 H26D 109.5
H26C C262 H26D 109.5
C261 C263 H26E 109.5
C261 C263 H26F 109.5
H26E C263 H26F 109.5
C261 C263 H26G 109.5
H26E C263 H26G 109.5
H26F C263 H26G 109.5

loop_
_geom_bond_atom_site_label_1
_geom_bond_atom_site_label_2
_geom_bond_distance
Ge1 N1 1.894(6)
Ge1 C6 1.909(8)
Ge1 N2 1.911(6)
Ge1 Te1 2.4617(10)
Te1 Ge2 2.7504(12)
Ge2 Cl1 2.266(3)
Ge2 Cl2 2.308(3)
N1 C2 1.344(9)
N1 C11 1.462(10)
N2 C4 1.321(8)
N2 C21 1.461(9)
C1 C2 1.496(10)
C1 H1A 0.9800
C1 H1B 0.9800
C1 H1C 0.9800
C2 C3 1.388(11)
C3 C4 1.413(11)
C3 H3A 0.9500
C4 C5 1.534(10)
C5 H5A 0.9800
C5 H5B 0.9800
C5 H5C 0.9800
C6 C7 1.361(9)
C6 C10 1.481(10)
C7 C8 1.477(11)
C7 H7A 0.9500
C8 C9 1.416(11)
C8 H8A 0.9500
C9 C10 1.380(11)
C9 H9A 0.9500
C10 H10A 0.9900
C10 H10B 0.9900
C11 C16 1.383(11)
C11 C12 1.395(11)
C12 C13 1.389(11)
C12 C121 1.532(11)
C13 C14 1.354(11)
C13 H13A 0.9500
C14 C15 1.369(11)
C14 H14A 0.9500
C15 C16 1.386(11)
C15 H15A 0.9500
C16 C161 1.524(11)
C21 C26 1.401(11)
C21 C22 1.420(10)
C22 C23 1.407(11)
C22 C221 1.527(11)
C23 C24 1.388(12)
C23 H23A 0.9500
C24 C25 1.376(12)
C24 H24A 0.9500
C25 C26 1.393(11)
C25 H25A 0.9500
C26 C261 1.532(11)
C121 C122 1.507(12)
C121 C123 1.527(10)
C121 H12A 1.0000
C122 H12B 0.9800
C122 H12C 0.9800
C122 H12D 0.9800
C123 H12E 0.9800
C123 H12F 0.9800
C123 H12G 0.9800
C161 C163 1.516(10)
C161 C162 1.551(12)
C161 H16A 1.0000
C162 H16B 0.9800
C162 H16C 0.9800
C162 H16D 0.9800
C163 H16E 0.9800
C163 H16F 0.9800
C163 H16G 0.9800
C221 C223 1.522(10)
C221 C222 1.549(11)
C221 H22A 1.0000
C222 H22B 0.9800
C222 H22C 0.9800
C222 H22D 0.9800
C223 H22E 0.9800
C223 H22F 0.9800
C223 H22G 0.9800
C261 C263 1.531(9)
C261 C262 1.536(10)
C261 H26A 1.0000
C262 H26B 0.9800
C262 H26C 0.9800
C262 H26D 0.9800
C263 H26E 0.9800
C263 H26F 0.9800
C263 H26G 0.9800
